data_7235689
loop_
_publ_author_name
'Pathak, Sudipta'
'Debnath, Kamalesh'
'Mollick, Md. Masud Rahaman'
'Pramanik, Animesh'

_publ_section_title
;
 Facile cyclization in the synthesis of highly fused diaza cyclooctanoid
 compounds using retrievable nano magnetite-supported sulfonic acid
 catalyst
;
_journal_issue 45
_journal_name_full 'RSC Adv.'
_journal_page_first 23779
_journal_paper_doi 10.1039/C4RA03384A
_journal_volume 4
_journal_year 2014
_chemical_formula_sum 'C27 H20 N2 O3'
_chemical_formula_weight 420.45
_space_group_IT_number 15
_space_group_name_Hall '-C 2yc'
_space_group_name_H-M_alt 'C 1 2/c 1'
_symmetry_cell_setting monoclinic
_symmetry_space_group_name_H-M 'C 1 2/c 1'
_atom_sites_solution_hydrogens geom
_atom_sites_solution_primary direct
_atom_sites_solution_secondary difmap
_audit_creation_method SHELXL-97
_cell_angle_alpha 90.00
_cell_angle_beta 99.2290(10)
_cell_angle_gamma 90.00
_cell_formula_units_Z 8
_cell_length_a 18.6306(7)
_cell_length_b 9.8545(4)
_cell_length_c 23.3346(9)
_cell_measurement_temperature 296(2)
_cell_volume 4228.7(3)
_computing_structure_refinement 'SHELXL-97 (Sheldrick, 2008)'
_computing_structure_solution 'SHELXS-97 (Sheldrick, 2008)'
_diffrn_ambient_temperature 296(2)
_diffrn_measured_fraction_theta_full 0.874
_diffrn_measured_fraction_theta_max 0.874
_diffrn_radiation_monochromator graphite
_diffrn_radiation_source 'fine-focus sealed tube'
_diffrn_radiation_type MoK\a
_diffrn_radiation_wavelength 0.71073
_diffrn_reflns_av_R_equivalents 0.0502
_diffrn_reflns_av_sigmaI/netI 0.0573
_diffrn_reflns_limit_h_max 27
_diffrn_reflns_limit_h_min -27
_diffrn_reflns_limit_k_max 14
_diffrn_reflns_limit_k_min -14
_diffrn_reflns_limit_l_max 34
_diffrn_reflns_limit_l_min -28
_diffrn_reflns_number 29234
_diffrn_reflns_theta_full 31.92
_diffrn_reflns_theta_max 31.92
_diffrn_reflns_theta_min 1.77
_exptl_absorpt_coefficient_mu 0.087
_exptl_crystal_colour Yellow
_exptl_crystal_density_diffrn 1.321
_exptl_crystal_density_method 'not measured'
_exptl_crystal_description Needle
_exptl_crystal_F_000 1760
_exptl_crystal_size_max 0.4
_exptl_crystal_size_mid 0.3
_exptl_crystal_size_min 0.2
_refine_diff_density_max 0.205
_refine_diff_density_min -0.194
_refine_diff_density_rms 0.042
_refine_ls_extinction_method none
_refine_ls_goodness_of_fit_ref 0.992
_refine_ls_hydrogen_treatment mixed
_refine_ls_matrix_type full
_refine_ls_number_parameters 290
_refine_ls_number_reflns 6380
_refine_ls_number_restraints 0
_refine_ls_restrained_S_all 0.992
_refine_ls_R_factor_all 0.1082
_refine_ls_R_factor_gt 0.0549
_refine_ls_shift/su_max 0.001
_refine_ls_shift/su_mean 0.000
_refine_ls_structure_factor_coef Fsqd
_refine_ls_weighting_details 'calc w=1/[\s^2^(Fo^2^)+(0.0762P)^2^+0.4242P] where P=(Fo^2^+2Fc^2^)/3'
_refine_ls_weighting_scheme calc
_refine_ls_wR_factor_gt 0.1315
_refine_ls_wR_factor_ref 0.1549
_reflns_number_gt 3616
_reflns_number_total 6380
_reflns_threshold_expression >2sigma(I)
_cod_data_source_file c4ra03384a2.cif
_cod_data_source_block sp1
_cod_depositor_comments
;
The following automatic conversions were performed:

data item '_symmetry_cell_setting' value 'Monoclinic' was changed to
'monoclinic' in accordance with the
/home/saulius/struct/COD-crude-data/automatic-downloads/DataCite-retrospective/RSC/depositions/lib/dictionaries/cif_core.dic
dictionary named 'cif_core.dic' version 2.4.2 last updated on
2011-04-26.

Automatic conversion script
Id: cif_fix_values 6909 2019-04-08 15:41:33Z antanas 
;
_cod_original_sg_symbol_H-M C2/c
_cod_database_code 7235689

loop_
_symmetry_equiv_pos_as_xyz
'x, y, z'
'-x, y, -z+1/2'
'x+1/2, y+1/2, z'
'-x+1/2, y+1/2, -z+1/2'
'-x, -y, -z'
'x, -y, z-1/2'
'-x+1/2, -y+1/2, -z'
'x+1/2, -y+1/2, z-1/2'

loop_
_atom_site_label
_atom_site_type_symbol
_atom_site_fract_x
_atom_site_fract_y
_atom_site_fract_z
_atom_site_U_iso_or_equiv
_atom_site_adp_type
_atom_site_occupancy
_atom_site_symmetry_multiplicity
_atom_site_calc_flag
_atom_site_refinement_flags
O1 O 0.21048(7) 1.00241(13) 0.99311(5) 0.0541(3) Uani 1 1 d .
O2 O -0.02691(6) 0.91694(11) 0.93120(5) 0.0455(3) Uani 1 1 d .
O3 O 0.09274(6) 0.83818(13) 0.75190(5) 0.0509(3) Uani 1 1 d .
N1 N 0.10197(7) 0.89854(12) 0.95588(5) 0.0377(3) Uani 1 1 d .
N2 N 0.16240(7) 0.62970(13) 0.93684(6) 0.0404(3) Uani 1 1 d .
H2 H 0.2019 0.5891 0.9515 0.048 Uiso 1 1 calc R
C1 C 0.11496(12) 1.30234(18) 0.85934(10) 0.0657(6) Uani 1 1 d .
H1 H 0.1335 1.3852 0.8495 0.079 Uiso 1 1 calc R
C2 C 0.04812(12) 1.25970(18) 0.83100(10) 0.0671(6) Uani 1 1 d .
H2A H 0.0222 1.3149 0.8026 0.081 Uiso 1 1 calc R
C3 C 0.01871(10) 1.13644(18) 0.84387(9) 0.0569(5) Uani 1 1 d .
H3 H -0.0259 1.1071 0.8240 0.068 Uiso 1 1 calc R
C4 C 0.05774(9) 1.05886(15) 0.88705(7) 0.0400(4) Uani 1 1 d .
C5 C 0.04070(8) 0.92010(14) 0.90865(7) 0.0361(4) Uani 1 1 d .
C6 C 0.03309(8) 0.81034(14) 0.85966(6) 0.0330(3) Uani 1 1 d .
H6 H 0.0129 0.8580 0.8238 0.040 Uiso 1 1 calc R
C7 C 0.10214(8) 0.74702(14) 0.84798(6) 0.0331(3) Uani 1 1 d .
C8 C 0.12454(8) 0.76937(15) 0.79187(7) 0.0365(4) Uani 1 1 d .
C9 C 0.19482(8) 0.69509(15) 0.79193(7) 0.0378(4) Uani 1 1 d .
C10 C 0.23660(10) 0.67691(18) 0.74939(8) 0.0488(4) Uani 1 1 d .
H10 H 0.2243 0.7177 0.7132 0.059 Uiso 1 1 calc R
C11 C 0.29848(10) 0.59492(19) 0.76208(9) 0.0555(5) Uani 1 1 d .
H11 H 0.3280 0.5813 0.7340 0.067 Uiso 1 1 calc R
C12 C 0.31613(10) 0.53417(19) 0.81564(9) 0.0521(5) Uani 1 1 d .
H12 H 0.3569 0.4786 0.8229 0.063 Uiso 1 1 calc R
C13 C 0.10531(10) 0.79016(16) 0.99837(7) 0.0447(4) Uani 1 1 d .
H13A H 0.0633 0.7973 1.0180 0.054 Uiso 1 1 calc R
H13B H 0.1484 0.8030 1.0273 0.054 Uiso 1 1 calc R
C14 C 0.10730(9) 0.64775(15) 0.97319(7) 0.0407(4) Uani 1 1 d .
H14A H 0.1158 0.5831 1.0049 0.049 Uiso 1 1 calc R
H14B H 0.0601 0.6276 0.9506 0.049 Uiso 1 1 calc R
C15 C 0.15595(8) 0.67213(14) 0.88160(6) 0.0336(3) Uani 1 1 d .
C16 C 0.21319(8) 0.63634(15) 0.84671(7) 0.0352(4) Uani 1 1 d .
C17 C 0.27398(9) 0.55452(16) 0.85914(8) 0.0434(4) Uani 1 1 d .
H17 H 0.2864 0.5143 0.8954 0.052 Uiso 1 1 calc R
C18 C 0.15273(9) 0.99818(16) 0.95918(7) 0.0394(4) Uani 1 1 d .
C19 C 0.12444(9) 1.10160(15) 0.91530(7) 0.0409(4) Uani 1 1 d .
C20 C 0.15457(10) 1.22412(18) 0.90194(9) 0.0556(5) Uani 1 1 d .
H20 H 0.1998 1.2522 0.9211 0.067 Uiso 1 1 calc R
C21 C -0.06111(8) 0.79421(15) 0.91463(7) 0.0386(4) Uani 1 1 d .
C22 C -0.02802(8) 0.72451(14) 0.87498(7) 0.0343(3) Uani 1 1 d .
C23 C -0.05583(9) 0.60150(15) 0.85381(7) 0.0414(4) Uani 1 1 d .
H23 H -0.0339 0.5546 0.8266 0.050 Uiso 1 1 calc R
C24 C -0.11682(10) 0.54739(17) 0.87316(8) 0.0489(4) Uani 1 1 d .
C25 C -0.14831(12) 0.4126(2) 0.85026(12) 0.0760(7) Uani 1 1 d .
H25A H -0.1139 0.3416 0.8624 0.114 Uiso 1 1 calc R
H25B H -0.1585 0.4155 0.8086 0.114 Uiso 1 1 calc R
H25C H -0.1925 0.3953 0.8653 0.114 Uiso 1 1 calc R
C26 C -0.14820(9) 0.62099(18) 0.91306(9) 0.0507(5) Uani 1 1 d .
H26 H -0.1889 0.5854 0.9262 0.061 Uiso 1 1 calc R
C27 C -0.12156(9) 0.74572(18) 0.93439(8) 0.0494(4) Uani 1 1 d .
H27 H -0.1438 0.7942 0.9609 0.059 Uiso 1 1 calc R

loop_
_atom_site_aniso_label
_atom_site_aniso_U_11
_atom_site_aniso_U_22
_atom_site_aniso_U_33
_atom_site_aniso_U_23
_atom_site_aniso_U_13
_atom_site_aniso_U_12
O1 0.0425(7) 0.0595(7) 0.0545(8) 0.0014(6) -0.0099(6) 0.0011(6)
O2 0.0391(6) 0.0411(6) 0.0577(8) -0.0091(5) 0.0120(6) -0.0014(5)
O3 0.0411(7) 0.0700(8) 0.0402(7) 0.0145(6) 0.0018(5) -0.0014(6)
N1 0.0404(8) 0.0350(6) 0.0349(7) -0.0001(5) -0.0029(6) 0.0011(5)
N2 0.0411(8) 0.0422(7) 0.0369(7) 0.0062(6) 0.0029(6) 0.0097(6)
C1 0.0696(14) 0.0389(9) 0.0825(15) 0.0132(9) -0.0062(12) -0.0124(9)
C2 0.0713(14) 0.0418(10) 0.0781(14) 0.0168(9) -0.0191(11) -0.0017(9)
C3 0.0469(11) 0.0436(9) 0.0717(13) 0.0103(9) -0.0166(9) -0.0024(8)
C4 0.0369(9) 0.0317(7) 0.0494(10) 0.0007(7) 0.0012(8) 0.0003(6)
C5 0.0315(8) 0.0337(7) 0.0414(9) 0.0001(6) 0.0011(7) 0.0003(6)
C6 0.0297(8) 0.0342(7) 0.0336(8) 0.0024(6) 0.0008(6) -0.0023(6)
C7 0.0311(8) 0.0347(7) 0.0325(8) 0.0011(6) 0.0023(6) -0.0019(6)
C8 0.0321(8) 0.0413(8) 0.0344(8) 0.0012(6) 0.0002(7) -0.0094(6)
C9 0.0324(8) 0.0416(8) 0.0390(9) -0.0052(7) 0.0045(7) -0.0069(6)
C10 0.0453(10) 0.0605(11) 0.0421(10) -0.0057(8) 0.0118(8) -0.0057(8)
C11 0.0440(11) 0.0644(11) 0.0627(12) -0.0149(10) 0.0225(9) -0.0033(9)
C12 0.0403(10) 0.0521(10) 0.0647(12) -0.0100(9) 0.0106(9) 0.0035(8)
C13 0.0557(11) 0.0425(8) 0.0355(9) 0.0038(7) 0.0060(8) 0.0039(7)
C14 0.0475(10) 0.0396(8) 0.0350(8) 0.0071(7) 0.0061(7) 0.0022(7)
C15 0.0341(8) 0.0308(7) 0.0351(8) -0.0017(6) 0.0027(7) -0.0029(6)
C16 0.0318(8) 0.0337(7) 0.0393(9) -0.0061(6) 0.0033(7) -0.0051(6)
C17 0.0375(9) 0.0418(8) 0.0498(10) -0.0047(7) 0.0037(8) -0.0006(7)
C18 0.0357(9) 0.0399(8) 0.0409(9) -0.0054(7) 0.0012(8) 0.0036(6)
C19 0.0374(9) 0.0338(7) 0.0489(10) -0.0012(7) -0.0010(7) -0.0005(6)
C20 0.0458(10) 0.0446(9) 0.0723(13) 0.0011(9) -0.0033(9) -0.0119(8)
C21 0.0343(9) 0.0374(8) 0.0435(9) 0.0015(7) 0.0040(7) 0.0016(6)
C22 0.0292(8) 0.0344(7) 0.0383(8) 0.0044(6) 0.0022(7) -0.0005(6)
C23 0.0395(9) 0.0372(8) 0.0460(10) -0.0007(7) 0.0021(8) -0.0012(7)
C24 0.0402(10) 0.0405(8) 0.0626(12) 0.0106(8) -0.0017(9) -0.0072(7)
C25 0.0658(14) 0.0512(11) 0.1078(19) -0.0010(11) 0.0045(13) -0.0223(10)
C26 0.0329(9) 0.0512(10) 0.0684(12) 0.0178(9) 0.0097(9) -0.0046(7)
C27 0.0430(10) 0.0532(10) 0.0554(11) 0.0087(8) 0.0182(9) 0.0039(8)

loop_
_atom_type_symbol
_atom_type_description
_atom_type_scat_dispersion_real
_atom_type_scat_dispersion_imag
_atom_type_scat_source
C C 0.0033 0.0016 'International Tables Vol C Tables 4.2.6.8 and 6.1.1.4'
H H 0.0000 0.0000 'International Tables Vol C Tables 4.2.6.8 and 6.1.1.4'
N N 0.0061 0.0033 'International Tables Vol C Tables 4.2.6.8 and 6.1.1.4'
O O 0.0106 0.0060 'International Tables Vol C Tables 4.2.6.8 and 6.1.1.4'

loop_
_geom_angle_atom_site_label_1
_geom_angle_atom_site_label_2
_geom_angle_atom_site_label_3
_geom_angle
C21 O2 C5 107.77(11)
C18 N1 C13 122.72(13)
C18 N1 C5 112.85(12)
C13 N1 C5 124.17(13)
C15 N2 C14 124.29(13)
C15 N2 H2 117.9
C14 N2 H2 117.9
C20 C1 C2 120.97(17)
C20 C1 H1 119.5
C2 C1 H1 119.5
C1 C2 C3 121.44(17)
C1 C2 H2A 119.3
C3 C2 H2A 119.3
C4 C3 C2 117.70(17)
C4 C3 H3 121.1
C2 C3 H3 121.1
C19 C4 C3 120.75(15)
C19 C4 C5 109.86(13)
C3 C4 C5 129.30(14)
O2 C5 N1 110.02(13)
O2 C5 C4 112.62(12)
N1 C5 C4 101.64(12)
O2 C5 C6 105.66(11)
N1 C5 C6 114.63(12)
C4 C5 C6 112.46(13)
C7 C6 C22 120.97(12)
C7 C6 C5 116.27(12)
C22 C6 C5 101.43(12)
C7 C6 H6 105.6
C22 C6 H6 105.6
C5 C6 H6 105.6
C15 C7 C8 107.76(13)
C15 C7 C6 133.37(14)
C8 C7 C6 118.76(13)
O3 C8 C7 126.55(15)
O3 C8 C9 125.86(15)
C7 C8 C9 107.57(13)
C10 C9 C16 121.74(15)
C10 C9 C8 131.41(15)
C16 C9 C8 106.81(13)
C9 C10 C11 117.85(17)
C9 C10 H10 121.1
C11 C10 H10 121.1
C12 C11 C10 120.76(18)
C12 C11 H11 119.6
C10 C11 H11 119.6
C11 C12 C17 121.19(17)
C11 C12 H12 119.4
C17 C12 H12 119.4
N1 C13 C14 114.52(13)
N1 C13 H13A 108.6
C14 C13 H13A 108.6
N1 C13 H13B 108.6
C14 C13 H13B 108.6
H13A C13 H13B 107.6
N2 C14 C13 113.80(14)
N2 C14 H14A 108.8
C13 C14 H14A 108.8
N2 C14 H14B 108.8
C13 C14 H14B 108.8
H14A C14 H14B 107.7
N2 C15 C7 131.00(15)
N2 C15 C16 119.43(13)
C7 C15 C16 109.57(13)
C17 C16 C9 120.44(15)
C17 C16 C15 131.29(15)
C9 C16 C15 108.16(13)
C16 C17 C12 117.99(16)
C16 C17 H17 121.0
C12 C17 H17 121.0
O1 C18 N1 126.21(15)
O1 C18 C19 126.83(15)
N1 C18 C19 106.94(13)
C4 C19 C20 121.70(16)
C4 C19 C18 108.33(14)
C20 C19 C18 129.96(15)
C1 C20 C19 117.41(16)
C1 C20 H20 121.3
C19 C20 H20 121.3
C27 C21 C22 122.26(15)
C27 C21 O2 125.02(15)
C22 C21 O2 112.72(14)
C21 C22 C23 119.82(15)
C21 C22 C6 108.46(13)
C23 C22 C6 131.57(15)
C22 C23 C24 119.94(16)
C22 C23 H23 120.0
C24 C23 H23 120.0
C26 C24 C23 118.19(16)
C26 C24 C25 121.09(18)
C23 C24 C25 120.72(19)
C24 C25 H25A 109.5
C24 C25 H25B 109.5
H25A C25 H25B 109.5
C24 C25 H25C 109.5
H25A C25 H25C 109.5
H25B C25 H25C 109.5
C24 C26 C27 122.76(16)
C24 C26 H26 118.6
C27 C26 H26 118.6
C21 C27 C26 117.02(17)
C21 C27 H27 121.5
C26 C27 H27 121.5

loop_
_geom_bond_atom_site_label_1
_geom_bond_atom_site_label_2
_geom_bond_distance
O1 C18 1.2300(19)
O2 C21 1.3925(18)
O2 C5 1.441(2)
O3 C8 1.2262(18)
N1 C18 1.357(2)
N1 C13 1.452(2)
N1 C5 1.4695(19)
N2 C15 1.3420(19)
N2 C14 1.444(2)
N2 H2 0.8600
C1 C20 1.375(3)
C1 C2 1.378(3)
C1 H1 0.9300
C2 C3 1.385(3)
C2 H2A 0.9300
C3 C4 1.376(2)
C3 H3 0.9300
C4 C19 1.376(2)
C4 C5 1.509(2)
C5 C6 1.564(2)
C6 C7 1.494(2)
C6 C22 1.507(2)
C6 H6 0.9800
C7 C15 1.383(2)
C7 C8 1.453(2)
C8 C9 1.500(2)
C9 C10 1.368(2)
C9 C16 1.395(2)
C10 C11 1.400(3)
C10 H10 0.9300
C11 C12 1.377(3)
C11 H11 0.9300
C12 C17 1.394(2)
C12 H12 0.9300
C13 C14 1.524(2)
C13 H13A 0.9700
C13 H13B 0.9700
C14 H14A 0.9700
C14 H14B 0.9700
C15 C16 1.484(2)
C16 C17 1.383(2)
C17 H17 0.9300
C18 C19 1.480(2)
C19 C20 1.388(2)
C20 H20 0.9300
C21 C27 1.370(2)
C21 C22 1.375(2)
C22 C23 1.378(2)
C23 C24 1.394(2)
C23 H23 0.9300
C24 C26 1.382(3)
C24 C25 1.514(3)
C25 H25A 0.9600
C25 H25B 0.9600
C25 H25C 0.9600
C26 C27 1.388(3)
C26 H26 0.9300
C27 H27 0.9300
